data_7112207
loop_
_publ_author_name
'Xiaohui Fan'
'Hao Lv'
'Yong-Hong Guan'
'Hong-Bo Zhu'
'Xiao-Meng Cui'
'Kun Guo'

_publ_section_title
;
 Assembly of indenamine derivatives through in situ formed
 N-sulfonyliminium ion initiated cyclization
;
_journal_name_full Chem.Commun.
_journal_page_first 4119
_journal_paper_doi 10.1039/C4CC00310A
_journal_volume 50
_journal_year 2014
_chemical_formula_moiety 'C21 H19 N O2 S'
_chemical_formula_sum 'C21 H19 N O2 S'
_chemical_formula_weight 349.43
_chemical_name_systematic
;
 ?
;
_space_group_crystal_system orthorhombic
_space_group_IT_number 33
_space_group_name_Hall 'P 2c -2n'
_space_group_name_H-M_alt 'P n a 21'
_symmetry_space_group_name_Hall 'P 2c -2n'
_symmetry_space_group_name_H-M 'P n a 21'
_atom_sites_solution_hydrogens mixed
_atom_sites_solution_primary iterative
_audit_creation_date 2013-08-02
_audit_creation_method
;
  Olex2 1.2
  (compiled Apr 23 2013 17:54:37, GUI svn.r4466)
;
_cell_angle_alpha 90
_cell_angle_beta 90
_cell_angle_gamma 90
_cell_formula_units_Z 4
_cell_length_a 10.2086(5)
_cell_length_b 7.3342(6)
_cell_length_c 23.4547(12)
_cell_measurement_reflns_used 1069
_cell_measurement_temperature 301.19(10)
_cell_measurement_theta_max 24.6620
_cell_measurement_theta_min 3.8230
_cell_volume 1756.10(19)
_computing_cell_refinement
;
CrysAlisPro, Agilent Technologies,
Version 1.171.36.28 (release 01-02-2013 CrysAlis171 .NET)
(compiled Feb  1 2013,16:14:44)
;
_computing_data_collection
;
CrysAlisPro, Agilent Technologies,
Version 1.171.36.28 (release 01-02-2013 CrysAlis171 .NET)
(compiled Feb  1 2013,16:14:44)
;
_computing_data_reduction
;
CrysAlisPro, Agilent Technologies,
Version 1.171.36.28 (release 01-02-2013 CrysAlis171 .NET)
(compiled Feb  1 2013,16:14:44)
;
_computing_molecular_graphics
;
O. V. Dolomanov, L. J. Bourhis, R. J. Gildea, J. A. K. Howard and H. Puschmann,
OLEX2: a complete structure solution, refinement and analysis program.
J. Appl. Cryst. (2009). 42, 339-341.
;
_computing_publication_material
;
O. V. Dolomanov, L. J. Bourhis, R. J. Gildea, J. A. K. Howard and H. Puschmann,
OLEX2: a complete structure solution, refinement and analysis program.
J. Appl. Cryst. (2009). 42, 339-341.
;
_computing_structure_refinement
;
SHELXL, G.M. Sheldrick, Acta Cryst.
(2008). A64, 112-122
;
_computing_structure_solution 'SUPERFLIP, J. Appl. Cryst. (2007) 40, 786-790'
_diffrn_ambient_temperature 301.19(10)
_diffrn_detector_area_resol_mean 16.0733
_diffrn_measured_fraction_theta_full 0.9962
_diffrn_measured_fraction_theta_max 0.6027
_diffrn_measurement_details
;
  1 omega   35.00   93.50   1.5000   16.0000
omega____ theta____ kappa____ phi______ frames
    -       22.6512  178.0000  150.0000 39

  2 omega   37.00   73.00   1.5000   16.0000
omega____ theta____ kappa____ phi______ frames
    -       22.6512   38.0000 -150.0000 24

  3 omega  -35.00   35.50   1.5000   16.0000
omega____ theta____ kappa____ phi______ frames
    -       22.6512  -57.0000  -90.0000 47
;
_diffrn_measurement_device_type 'SuperNova, Dual, Cu at zero, Eos'
_diffrn_measurement_method '\w scans'
_diffrn_orient_matrix_UB_11 -0.0019727000
_diffrn_orient_matrix_UB_12 -0.0023889000
_diffrn_orient_matrix_UB_13 -0.0302195000
_diffrn_orient_matrix_UB_21 -0.0595286000
_diffrn_orient_matrix_UB_22 -0.0496444000
_diffrn_orient_matrix_UB_23 0.0011092000
_diffrn_orient_matrix_UB_31 -0.0357436000
_diffrn_orient_matrix_UB_32 0.0828884000
_diffrn_orient_matrix_UB_33 -0.0001900000
_diffrn_radiation_monochromator mirror
_diffrn_radiation_type 'Mo K\a'
_diffrn_radiation_wavelength 0.7107
_diffrn_reflns_av_R_equivalents 0.0480
_diffrn_reflns_av_unetI/netI 0.0689
_diffrn_reflns_Laue_measured_fraction_full 0.998
_diffrn_reflns_Laue_measured_fraction_max 0.999
_diffrn_reflns_limit_h_max 12
_diffrn_reflns_limit_h_min -12
_diffrn_reflns_limit_k_max 9
_diffrn_reflns_limit_k_min -7
_diffrn_reflns_limit_l_max 14
_diffrn_reflns_limit_l_min -28
_diffrn_reflns_number 4431
_diffrn_reflns_point_group_measured_fraction_full 0.690
_diffrn_reflns_point_group_measured_fraction_max 0.686
_diffrn_reflns_theta_full 25.500
_diffrn_reflns_theta_max 26.020
_diffrn_reflns_theta_min 3.420
_diffrn_source 'SuperNova (Mo) X-ray Source'
_exptl_absorpt_coefficient_mu 0.198
_exptl_absorpt_correction_T_max 1.00000
_exptl_absorpt_correction_T_min 0.96084
_exptl_absorpt_correction_type multi-scan
_exptl_absorpt_process_details
;
CrysAlisPro, Agilent Technologies,
Version 1.171.36.28 (release 01-02-2013 CrysAlis171 .NET)
(compiled Feb  1 2013,16:14:44)
Empirical absorption correction using spherical harmonics,
 implemented in SCALE3 ABSPACK scaling algorithm.
;
_exptl_crystal_colour 'clear dark yellow'
_exptl_crystal_density_diffrn 1.322
_exptl_crystal_description block
_exptl_crystal_F_000 736
_exptl_crystal_size_max 0.11
_exptl_crystal_size_mid 0.1
_exptl_crystal_size_min 0.06
_refine_diff_density_max 0.185
_refine_diff_density_min -0.255
_refine_diff_density_rms 0.045
_refine_ls_abs_structure_details
;
 Flack x determined using 377 quotients [(I+)-(I-)]/[(I+)+(I-)]
 (Parsons and Flack (2004), Acta Cryst. A60, s61).
;
_refine_ls_abs_structure_Flack 0.15(13)
_refine_ls_extinction_method none
_refine_ls_goodness_of_fit_ref 1.024
_refine_ls_hydrogen_treatment mixed
_refine_ls_matrix_type full
_refine_ls_number_parameters 232
_refine_ls_number_reflns 2372
_refine_ls_number_restraints 1
_refine_ls_restrained_S_all 1.024
_refine_ls_R_factor_all 0.0771
_refine_ls_R_factor_gt 0.0492
_refine_ls_shift/su_max 0.000
_refine_ls_shift/su_mean 0.000
_refine_ls_structure_factor_coef Fsqd
_refine_ls_weighting_details
;
 w=1/[\s^2^(Fo^2^)+(0.0238P)^2^]
 where P=(Fo^2^+2Fc^2^)/3
;
_refine_ls_weighting_scheme calc
_refine_ls_wR_factor_gt 0.0781
_refine_ls_wR_factor_ref 0.0909
_reflns_Friedel_coverage 0.339
_reflns_Friedel_fraction_full 0.366
_reflns_Friedel_fraction_max 0.356
_reflns_number_gt 1700
_reflns_number_total 2372
_reflns_threshold_expression 'I > 2\s(I)'
_cod_data_source_file c4cc00310a2.cif
_cod_data_source_block fanxh0802
_cod_original_cell_volume 1756.09(19)
_cod_database_code 7112207
_reflns_odcompleteness_completeness 99.62
_reflns_odcompleteness_iscentric 1
_reflns_odcompleteness_theta 26.32
_olex2_refinement_description
;
1. Fixed Uiso
 At 1.2 times of:
  All C(H) groups, All C(H,H) groups
 At 1.5 times of:
  All C(H,H,H) groups
2.a Secondary CH2 refined with riding coordinates:
 C11(H11A,H11B)
2.b Aromatic/amide H refined with riding coordinates:
 C16(H16), C19(H19), C17(H17), C20(H20), C4(H4), C1(H1), C2(H2), C7(H7),
 C8(H8), C3(H3A)
2.c Idealised Me refined as rotating group:
 C14(H14A,H14B,H14C), C21(H21A,H21B,H21C)
;
_shelx_space_group_comment
;
The symmetry employed for this shelxl refinement is uniquely defined
by the following loop, which should always be used as a source of
symmetry information in preference to the above space-group names.
They are only intended as comments.
;
_shelxl_version_number 2013-2

loop_
_space_group_symop_operation_xyz
'x, y, z'
'-x, -y, z+1/2'
'-x+1/2, y+1/2, z+1/2'
'x+1/2, -y+1/2, z'

loop_
_atom_site_label
_atom_site_type_symbol
_atom_site_fract_x
_atom_site_fract_y
_atom_site_fract_z
_atom_site_U_iso_or_equiv
_atom_site_adp_type
_atom_site_occupancy
_atom_site_site_symmetry_order
_atom_site_calc_flag
_atom_site_refinement_flags_posn
_atom_site_refinement_flags_adp
S1 S -0.22796(12) -0.22185(15) -0.66493(6) 0.0435(3) Uani 1 1 d . .
O2 O -0.1522(4) -0.0784(4) -0.68994(14) 0.0587(11) Uani 1 1 d . .
O1 O -0.3616(3) -0.1900(4) -0.64797(15) 0.0559(11) Uani 1 1 d . .
C15 C -0.2287(5) -0.4099(7) -0.7118(2) 0.0402(12) Uani 1 1 d . .
C16 C -0.3243(5) -0.5423(7) -0.7056(2) 0.0486(14) Uani 1 1 d . .
H16 H -0.3916 -0.5271 -0.6793 0.058 Uiso 1 1 calc R U
C19 C -0.1270(6) -0.5891(8) -0.7839(2) 0.0571(16) Uani 1 1 d . .
H19 H -0.0610 -0.6034 -0.8109 0.069 Uiso 1 1 calc R U
C17 C -0.3184(6) -0.6972(8) -0.7390(2) 0.0559(15) Uani 1 1 d . .
H17 H -0.3833 -0.7854 -0.7350 0.067 Uiso 1 1 calc R U
C20 C -0.1296(5) -0.4325(7) -0.7511(2) 0.0478(14) Uani 1 1 d . .
H20 H -0.0654 -0.3437 -0.7554 0.057 Uiso 1 1 calc R U
C5 C -0.4925(5) -0.4460(8) -0.4481(2) 0.0438(13) Uani 1 1 d . .
C13 C -0.1952(5) -0.4312(7) -0.5740(2) 0.0378(12) Uani 1 1 d . .
C10 C -0.3199(5) -0.5763(6) -0.5057(2) 0.0375(12) Uani 1 1 d . .
C18 C -0.2197(6) -0.7249(8) -0.7778(2) 0.0461(15) Uani 1 1 d . .
C11 C -0.2276(5) -0.7137(7) -0.5309(2) 0.0404(14) Uani 1 1 d . .
H11A H -0.2752 -0.8139 -0.5482 0.048 Uiso 1 1 calc R U
H11B H -0.1687 -0.7618 -0.5022 0.048 Uiso 1 1 calc R U
N3 N -0.1475(5) -0.2840(6) -0.60763(18) 0.0400(11) Uani 1 1 d . .
C12 C -0.1532(5) -0.6056(7) -0.5754(2) 0.0376(12) Uani 1 1 d . .
C6 C -0.4159(5) -0.6000(7) -0.4633(2) 0.0413(13) Uani 1 1 d . .
C14 C -0.0521(5) -0.6910(7) -0.6129(2) 0.0492(14) Uani 1 1 d . .
H14A H -0.0933 -0.7777 -0.6378 0.074 Uiso 1 1 calc R U
H14B H 0.0119 -0.7520 -0.5898 0.074 Uiso 1 1 calc R U
H14C H -0.0101 -0.5983 -0.6352 0.074 Uiso 1 1 calc R U
C9 C -0.3002(5) -0.4096(6) -0.53120(19) 0.0371(12) Uani 1 1 d . .
C4 C -0.5928(6) -0.4685(9) -0.4061(2) 0.0601(16) Uani 1 1 d . .
H4 H -0.6456 -0.3699 -0.3965 0.072 Uiso 1 1 calc R U
C1 C -0.4400(5) -0.7672(7) -0.4352(2) 0.0535(15) Uani 1 1 d . .
H1 H -0.3899 -0.8690 -0.4442 0.064 Uiso 1 1 calc R U
C2 C -0.5364(6) -0.7810(9) -0.3949(3) 0.0669(19) Uani 1 1 d . .
H2 H -0.5514 -0.8924 -0.3771 0.080 Uiso 1 1 calc R U
C7 C -0.4690(6) -0.2768(8) -0.4746(2) 0.0554(16) Uani 1 1 d . .
H7 H -0.5197 -0.1768 -0.4641 0.066 Uiso 1 1 calc R U
C21 C -0.2105(7) -0.8963(7) -0.8135(2) 0.0703(19) Uani 1 1 d . .
H21A H -0.2113 -0.8643 -0.8532 0.105 Uiso 1 1 calc R U
H21B H -0.2838 -0.9740 -0.8053 0.105 Uiso 1 1 calc R U
H21C H -0.1306 -0.9593 -0.8047 0.105 Uiso 1 1 calc R U
C8 C -0.3743(5) -0.2548(6) -0.5150(2) 0.0463(14) Uani 1 1 d . .
H8 H -0.3588 -0.1414 -0.5314 0.056 Uiso 1 1 calc R U
C3 C -0.6122(7) -0.6313(11) -0.3801(2) 0.0693(19) Uani 1 1 d . .
H3A H -0.6764 -0.6426 -0.3522 0.083 Uiso 1 1 calc R U
H3 H -0.065(5) -0.290(6) -0.6143(19) 0.040(15) Uiso 1 1 d . .

loop_
_atom_site_aniso_label
_atom_site_aniso_U_11
_atom_site_aniso_U_22
_atom_site_aniso_U_33
_atom_site_aniso_U_23
_atom_site_aniso_U_13
_atom_site_aniso_U_12
S1 0.0393(7) 0.0367(6) 0.0544(7) 0.0083(8) 0.0027(8) 0.0031(7)
O2 0.072(3) 0.0375(19) 0.067(3) 0.0161(18) 0.002(2) -0.012(2)
O1 0.037(2) 0.058(2) 0.072(3) 0.0037(19) 0.004(2) 0.014(2)
C15 0.035(3) 0.044(3) 0.042(3) 0.011(3) 0.002(3) 0.000(3)
C16 0.035(3) 0.056(3) 0.055(3) -0.002(3) 0.011(3) -0.004(3)
C19 0.051(4) 0.074(4) 0.047(3) 0.002(3) 0.014(3) 0.013(4)
C17 0.047(4) 0.061(4) 0.060(4) -0.001(3) -0.003(3) -0.011(4)
C20 0.036(3) 0.053(3) 0.055(3) 0.011(3) 0.010(3) -0.004(3)
C5 0.038(3) 0.055(3) 0.039(3) -0.004(3) 0.000(3) -0.001(3)
C13 0.030(3) 0.037(3) 0.046(3) 0.002(3) 0.001(3) -0.002(3)
C10 0.036(3) 0.037(3) 0.040(3) 0.003(2) 0.000(3) 0.000(3)
C18 0.048(4) 0.055(4) 0.036(3) 0.001(3) 0.000(3) 0.001(3)
C11 0.036(3) 0.041(3) 0.045(3) 0.005(3) -0.004(3) 0.003(3)
N3 0.037(3) 0.037(2) 0.046(3) 0.006(2) 0.001(2) -0.004(3)
C12 0.028(3) 0.039(3) 0.045(3) -0.001(3) -0.003(2) 0.004(3)
C6 0.036(3) 0.052(3) 0.036(3) 0.005(3) 0.001(3) -0.001(3)
C14 0.041(3) 0.046(3) 0.060(3) 0.001(3) 0.004(3) 0.009(3)
C9 0.034(3) 0.036(3) 0.041(3) -0.006(2) 0.001(2) -0.001(3)
C4 0.049(4) 0.076(4) 0.055(4) -0.012(3) 0.008(3) 0.003(4)
C1 0.047(4) 0.054(3) 0.060(4) 0.013(3) 0.002(3) 0.008(3)
C2 0.049(4) 0.090(5) 0.061(4) 0.034(4) 0.000(4) -0.006(4)
C7 0.058(4) 0.050(4) 0.058(3) -0.014(3) 0.004(3) 0.008(3)
C21 0.094(5) 0.064(4) 0.053(4) -0.008(3) -0.005(4) 0.014(4)
C8 0.049(3) 0.035(3) 0.055(4) -0.005(3) 0.003(3) -0.002(3)
C3 0.051(4) 0.102(5) 0.054(4) 0.010(4) 0.018(3) -0.002(4)

loop_
_atom_type_symbol
_atom_type_description
_atom_type_scat_dispersion_real
_atom_type_scat_dispersion_imag
_atom_type_scat_source
C C 0.0033 0.0016 'International Tables Vol C Tables 4.2.6.8 and 6.1.1.4'
H H 0.0000 0.0000 'International Tables Vol C Tables 4.2.6.8 and 6.1.1.4'
N N 0.0061 0.0033 'International Tables Vol C Tables 4.2.6.8 and 6.1.1.4'
O O 0.0106 0.0060 'International Tables Vol C Tables 4.2.6.8 and 6.1.1.4'
S S 0.1246 0.1234 'International Tables Vol C Tables 4.2.6.8 and 6.1.1.4'

loop_
_geom_angle_atom_site_label_1
_geom_angle_atom_site_label_2
_geom_angle_atom_site_label_3
_geom_angle
O2 S1 O1 120.4(2)
O2 S1 C15 108.8(2)
O2 S1 N3 105.6(2)
O1 S1 C15 107.2(2)
O1 S1 N3 107.1(2)
N3 S1 C15 107.2(2)
C16 C15 S1 119.0(4)
C20 C15 S1 120.5(4)
C20 C15 C16 120.2(5)
C15 C16 H16 120.4
C17 C16 C15 119.1(5)
C17 C16 H16 120.4
C20 C19 H19 119.1
C18 C19 H19 119.1
C18 C19 C20 121.8(5)
C16 C17 H17 119.0
C18 C17 C16 122.0(6)
C18 C17 H17 119.0
C15 C20 C19 119.1(5)
C15 C20 H20 120.4
C19 C20 H20 120.4
C6 C5 C4 118.4(5)
C7 C5 C6 119.8(5)
C7 C5 C4 121.8(6)
N3 C13 C9 122.9(4)
C12 C13 N3 126.6(5)
C12 C13 C9 110.5(4)
C6 C10 C11 129.2(4)
C9 C10 C11 109.5(4)
C9 C10 C6 121.3(5)
C19 C18 C21 119.9(5)
C17 C18 C19 117.7(5)
C17 C18 C21 122.4(6)
C10 C11 H11A 111.0
C10 C11 H11B 111.0
C10 C11 C12 103.6(4)
H11A C11 H11B 109.0
C12 C11 H11A 111.0
C12 C11 H11B 111.0
S1 N3 H3 111(3)
C13 N3 S1 119.6(4)
C13 N3 H3 113(3)
C13 C12 C11 108.6(4)
C13 C12 C14 129.2(5)
C14 C12 C11 122.2(4)
C10 C6 C5 117.6(5)
C10 C6 C1 123.9(5)
C1 C6 C5 118.5(5)
C12 C14 H14A 109.5
C12 C14 H14B 109.5
C12 C14 H14C 109.5
H14A C14 H14B 109.5
H14A C14 H14C 109.5
H14B C14 H14C 109.5
C10 C9 C13 107.8(4)
C10 C9 C8 121.2(4)
C8 C9 C13 131.0(5)
C5 C4 H4 119.4
C3 C4 C5 121.1(6)
C3 C4 H4 119.4
C6 C1 H1 119.6
C2 C1 C6 120.8(6)
C2 C1 H1 119.6
C1 C2 H2 119.5
C1 C2 C3 121.0(6)
C3 C2 H2 119.5
C5 C7 H7 119.0
C8 C7 C5 122.1(5)
C8 C7 H7 119.0
C18 C21 H21A 109.5
C18 C21 H21B 109.5
C18 C21 H21C 109.5
H21A C21 H21B 109.5
H21A C21 H21C 109.5
H21B C21 H21C 109.5
C9 C8 H8 121.0
C7 C8 C9 118.1(5)
C7 C8 H8 121.0
C4 C3 C2 120.2(6)
C4 C3 H3A 119.9
C2 C3 H3A 119.9

loop_
_geom_bond_atom_site_label_1
_geom_bond_atom_site_label_2
_geom_bond_distance
S1 O2 1.432(3)
S1 O1 1.440(3)
S1 C15 1.763(5)
S1 N3 1.639(4)
C15 C16 1.385(6)
C15 C20 1.378(7)
C16 H16 0.9300
C16 C17 1.381(7)
C19 H19 0.9300
C19 C20 1.384(7)
C19 C18 1.382(7)
C17 H17 0.9300
C17 C18 1.373(8)
C20 H20 0.9300
C5 C6 1.419(7)
C5 C4 1.430(7)
C5 C7 1.408(7)
C13 N3 1.424(6)
C13 C12 1.350(6)
C13 C9 1.476(6)
C10 C11 1.501(6)
C10 C6 1.408(6)
C10 C9 1.376(6)
C18 C21 1.514(7)
C11 H11A 0.9700
C11 H11B 0.9700
C11 C12 1.514(7)
N3 H3 0.86(5)
C12 C14 1.493(7)
C6 C1 1.414(7)
C14 H14A 0.9600
C14 H14B 0.9600
C14 H14C 0.9600
C9 C8 1.416(6)
C4 H4 0.9300
C4 C3 1.355(8)
C1 H1 0.9300
C1 C2 1.369(8)
C2 H2 0.9300
C2 C3 1.387(8)
C7 H7 0.9300
C7 C8 1.363(7)
C21 H21A 0.9600
C21 H21B 0.9600
C21 H21C 0.9600
C8 H8 0.9300
C3 H3A 0.9300

loop_
_geom_torsion_atom_site_label_1
_geom_torsion_atom_site_label_2
_geom_torsion_atom_site_label_3
_geom_torsion_atom_site_label_4
_geom_torsion
S1 C15 C16 C17 -174.5(4)
S1 C15 C20 C19 174.6(4)
O2 S1 C15 C16 -161.1(4)
O2 S1 C15 C20 24.0(5)
O2 S1 N3 C13 -177.5(4)
O1 S1 C15 C16 -29.5(5)
O1 S1 C15 C20 155.6(4)
O1 S1 N3 C13 53.1(4)
C15 S1 N3 C13 -61.6(4)
C15 C16 C17 C18 0.7(8)
C16 C15 C20 C19 -0.2(7)
C16 C17 C18 C19 -1.9(8)
C16 C17 C18 C21 178.4(5)
C20 C15 C16 C17 0.4(8)
C20 C19 C18 C17 2.1(8)
C20 C19 C18 C21 -178.2(5)
C5 C6 C1 C2 0.9(8)
C5 C4 C3 C2 -1.6(9)
C5 C7 C8 C9 1.4(8)
C13 C9 C8 C7 178.2(5)
C10 C11 C12 C13 1.7(5)
C10 C11 C12 C14 -178.0(4)
C10 C6 C1 C2 -179.1(5)
C10 C9 C8 C7 -2.1(7)
C18 C19 C20 C15 -1.1(8)
C11 C10 C6 C5 -178.6(5)
C11 C10 C6 C1 1.4(8)
C11 C10 C9 C13 0.2(6)
C11 C10 C9 C8 -179.6(4)
N3 S1 C15 C16 85.1(5)
N3 S1 C15 C20 -89.8(4)
N3 C13 C12 C11 177.8(5)
N3 C13 C12 C14 -2.5(9)
N3 C13 C9 C10 -178.6(4)
N3 C13 C9 C8 1.2(8)
C12 C13 N3 S1 98.9(6)
C12 C13 C9 C10 0.9(6)
C12 C13 C9 C8 -179.3(5)
C6 C5 C4 C3 1.9(8)
C6 C5 C7 C8 0.2(8)
C6 C10 C11 C12 178.2(5)
C6 C10 C9 C13 -179.1(4)
C6 C10 C9 C8 1.1(7)
C6 C1 C2 C3 -0.6(9)
C9 C13 N3 S1 -81.7(5)
C9 C13 C12 C11 -1.6(6)
C9 C13 C12 C14 178.0(5)
C9 C10 C11 C12 -1.1(6)
C9 C10 C6 C5 0.6(7)
C9 C10 C6 C1 -179.4(5)
C4 C5 C6 C10 178.4(5)
C4 C5 C6 C1 -1.5(7)
C4 C5 C7 C8 -179.4(5)
C1 C2 C3 C4 0.9(10)
C7 C5 C6 C10 -1.3(7)
C7 C5 C6 C1 178.8(5)
C7 C5 C4 C3 -178.4(6)
